data_1553312
loop_
_publ_author_name
'Esposito, M\'elissa'
'Nothias, Louis-F\'elix'
'Retailleau, Pascal'
'Costa, Jean'
'Roussi, Fanny'
'Neyts, Johan'
'Leyssen, Pieter'
'Touboul, David'
'Litaudon, Marc'
'Paolini, Julien'

_publ_section_title
;
 Isolation of Premyrsinane, Myrsinane, and Tigliane Diterpenoids from
 Euphorbia pithyusa Using a Chikungunya Virus Cell-Based Assay and
 Analogue Annotation by Molecular Networking.
;
_journal_issue 7
_journal_name_full 'Journal of natural products'
_journal_page_first 2051
_journal_page_last 2059
_journal_paper_doi 10.1021/acs.jnatprod.7b00233
_journal_volume 80
_journal_year 2017
_chemical_formula_moiety 'C35 H44 O12'
_chemical_formula_sum 'C35 H44 O12'
_chemical_formula_weight 656.70
_space_group_crystal_system orthorhombic
_space_group_IT_number 18
_space_group_name_Hall 'P 2 2ab'
_space_group_name_H-M_alt 'P 21 21 2'
_atom_sites_solution_hydrogens geom
_atom_sites_solution_primary direct
_atom_sites_solution_secondary difmap
_audit_creation_method SHELXL-2016/6
_cell_angle_alpha 90
_cell_angle_beta 90
_cell_angle_gamma 90
_cell_formula_units_Z 4
_cell_length_a 15.7364(10)
_cell_length_b 19.8524(13)
_cell_length_c 11.4540(7)
_cell_measurement_reflns_used 3629
_cell_measurement_temperature 293(2)
_cell_measurement_theta_max 57.2
_cell_measurement_theta_min 3.9
_cell_volume 3578.3(4)
_computing_cell_refinement
;
CrystalClear-SM Expert 2.0 r15 (Rigaku, 2011)
;
_computing_data_collection
;
CrystalClear-SM Expert 2.0 r15 (Rigaku, 2011)
;
_computing_data_reduction
;
CrystalClear-SM Expert 2.0 r15 (Rigaku, 2011)
;
_computing_structure_refinement 'SHELXL-2016/6 (Sheldrick, 2016)'
_computing_structure_solution 'SHELXS-97 (Sheldrick, 2008)'
_diffrn_ambient_temperature 293(2)
_diffrn_detector RX
_diffrn_detector_area_resol_mean 10.0000
_diffrn_measured_fraction_theta_full 0.985
_diffrn_measured_fraction_theta_max 0.985
_diffrn_measurement_device
;
Crystal Goniometer
;
_diffrn_measurement_device_type
;
Rigaku RAXIS conversion
;
_diffrn_measurement_method 'profile data from \w-scans'
_diffrn_measurement_specimen_support Fiber
_diffrn_radiation_monochromator Confocal
_diffrn_radiation_type CuK\a
_diffrn_radiation_wavelength 1.54187
_diffrn_reflns_av_R_equivalents 0.0855
_diffrn_reflns_av_unetI/netI 0.2214
_diffrn_reflns_Laue_measured_fraction_full 0.985
_diffrn_reflns_Laue_measured_fraction_max 0.985
_diffrn_reflns_limit_h_max 16
_diffrn_reflns_limit_h_min -10
_diffrn_reflns_limit_k_max 20
_diffrn_reflns_limit_k_min -12
_diffrn_reflns_limit_l_max 8
_diffrn_reflns_limit_l_min -11
_diffrn_reflns_number 8774
_diffrn_reflns_point_group_measured_fraction_full 0.966
_diffrn_reflns_point_group_measured_fraction_max 0.966
_diffrn_reflns_theta_full 52.633
_diffrn_reflns_theta_max 52.633
_diffrn_reflns_theta_min 3.584
_diffrn_source 'Rotating Anode'
_exptl_absorpt_coefficient_mu 0.763
_exptl_absorpt_correction_T_max 0.99
_exptl_absorpt_correction_T_min 0.60
_exptl_absorpt_correction_type multi-scan
_exptl_absorpt_process_details 'Fs_Process (Higashi, 1998)'
_exptl_crystal_colour 'colourless dim'
_exptl_crystal_density_diffrn 1.219
_exptl_crystal_description 'thin flake'
_exptl_crystal_F_000 1400
_exptl_crystal_size_max 0.180
_exptl_crystal_size_mid 0.090
_exptl_crystal_size_min 0.02
_refine_diff_density_max 0.127
_refine_diff_density_min -0.141
_refine_diff_density_rms 0.033
_refine_ls_abs_structure_details
;
 Flack x determined using 349 quotients [(I+)-(I-)]/[(I+)+(I-)]
 (Parsons, Flack and Wagner, Acta Cryst. B69 (2013) 249-259).
;
_refine_ls_abs_structure_Flack 0.4(3)
_refine_ls_extinction_method none
_refine_ls_goodness_of_fit_ref 0.885
_refine_ls_hydrogen_treatment constr
_refine_ls_matrix_type full
_refine_ls_number_parameters 432
_refine_ls_number_reflns 3971
_refine_ls_number_restraints 0
_refine_ls_restrained_S_all 0.885
_refine_ls_R_factor_all 0.2189
_refine_ls_R_factor_gt 0.0604
_refine_ls_shift/su_max 0.000
_refine_ls_shift/su_mean 0.000
_refine_ls_structure_factor_coef Fsqd
_refine_ls_weighting_details 'w=1/[\s^2^(Fo^2^)] where P=(Fo^2^+2Fc^2^)/3'
_refine_ls_weighting_scheme calc
_refine_ls_wR_factor_gt 0.0566
_refine_ls_wR_factor_ref 0.0817
_reflns_Friedel_coverage 0.719
_reflns_Friedel_fraction_full 0.942
_reflns_Friedel_fraction_max 0.942
_reflns_number_gt 1366
_reflns_number_total 3975
_reflns_threshold_expression 'I > 2\s(I)'
_cod_data_source_file np7b00233_si_002.cif
_cod_data_source_block lf3-102-2
_cod_depositor_comments
;
The following automatic conversions were performed:

data item '_exptl_absorpt_correction_type' value 'Multi-scan' was
changed to 'multi-scan' in accordance with the
/home/saulius/struct/COD-crude-data/automatic-downloads/DataCite-retrospective/ACS/depositions/lib/dictionaries/cif_core.dic
dictionary named 'cif_core.dic' version 2.4.2 last updated on
2011-04-26.

Automatic conversion script
Id: cif_fix_values 6909 2019-04-08 15:41:33Z antanas 
;
_cod_database_code 1553312
_shelx_shelxl_version_number 2016/6
_shelx_space_group_comment
;
The symmetry employed for this shelxl refinement is uniquely defined
by the following loop, which should always be used as a source of
symmetry information in preference to the above space-group names.
They are only intended as comments.
;
_shelx_estimated_absorpt_t_min 0.928
_shelx_estimated_absorpt_t_max 0.928

loop_
_space_group_symop_operation_xyz
'x, y, z'
'-x, -y, z'
'x+1/2, -y+1/2, -z'
'-x+1/2, y+1/2, -z'

loop_
_atom_site_label
_atom_site_type_symbol
_atom_site_fract_x
_atom_site_fract_y
_atom_site_fract_z
_atom_site_U_iso_or_equiv
_atom_site_adp_type
_atom_site_occupancy
_atom_site_site_symmetry_order
_atom_site_calc_flag
_atom_site_refinement_flags_posn
_atom_site_refinement_flags_adp
C1 C 1.6592(7) 1.8731(6) 0.6928(10) 0.093(4) Uani 1 1 d . .
H1A H 1.694816 1.901789 0.644731 0.112 Uiso 1 1 calc R U
H1B H 1.608477 1.861425 0.649163 0.112 Uiso 1 1 calc R U
O1 O 1.7852(5) 1.9300(5) 0.8452(7) 0.097(3) Uani 1 1 d . .
C2 C 1.6360(8) 1.9086(6) 0.8080(14) 0.105(5) Uani 1 1 d . .
H2 H 1.584808 1.887570 0.840460 0.126 Uiso 1 1 calc R U
O2 O 1.8114(5) 1.8129(4) 1.0292(9) 0.093(3) Uani 1 1 d . .
C3 C 1.7103(9) 1.8930(7) 0.8859(11) 0.103(5) Uani 1 1 d . .
H3 H 1.697707 1.902351 0.968061 0.124 Uiso 1 1 calc R U
O3 O 1.8479(4) 1.6881(4) 1.1165(9) 0.096(3) Uani 1 1 d . .
C4 C 1.7234(7) 1.8171(6) 0.8634(13) 0.079(4) Uani 1 1 d . .
H4 H 1.678666 1.792460 0.904834 0.095 Uiso 1 1 calc R U
O4 O 1.9518(5) 1.7345(4) 0.8005(8) 0.093(3) Uani 1 1 d . .
O5 O 1.6771(4) 1.6271(4) 0.6762(10) 0.090(3) Uani 1 1 d . .
C5 C 1.8099(7) 1.7918(7) 0.9082(12) 0.078(4) Uani 1 1 d . .
H5 H 1.856179 1.813378 0.864842 0.093 Uiso 1 1 calc R U
C6 C 1.8225(7) 1.7113(7) 0.9090(13) 0.076(4) Uani 1 1 d . .
O6 O 1.5869(4) 1.7447(4) 0.6704(7) 0.126(4) Uani 1 1 d . .
O7 O 1.7872(4) 1.8041(3) 0.6710(6) 0.096(2) Uani 1 1 d . .
H7O H 1.778885 1.793146 0.602919 0.145 Uiso 1 1 calc R U
C7 C 1.9220(7) 1.7037(7) 0.9089(13) 0.096(4) Uani 1 1 d . .
H7 H 1.945690 1.728239 0.975547 0.115 Uiso 1 1 calc R U
C8 C 1.9505(6) 1.6278(7) 0.9154(9) 0.097(4) Uani 1 1 d . .
H8A H 2.004683 1.623708 0.875542 0.116 Uiso 1 1 calc R U
H8B H 1.960217 1.616651 0.996809 0.116 Uiso 1 1 calc R U
O8 O 1.7796(7) 1.9971(6) 1.0044(9) 0.142(5) Uani 1 1 d . .
C9 C 1.8911(9) 1.5756(7) 0.8652(16) 0.106(5) Uani 1 1 d . .
H9 H 1.886651 1.534895 0.913218 0.127 Uiso 1 1 calc R U
O9 O 1.9368(5) 1.8690(5) 1.0065(9) 0.120(4) Uani 1 1 d . .
C10 C 1.8703(11) 1.5637(8) 0.7390(16) 0.108(5) Uani 1 1 d . .
O10 O 2.0814(4) 1.7432(5) 0.8842(8) 0.117(3) Uani 1 1 d . .
O11 O 1.7598(5) 1.6365(4) 1.2362(8) 0.117(4) Uani 1 1 d . .
C11 C 1.8084(7) 1.5977(6) 0.8155(13) 0.094(4) Uani 1 1 d . .
H11 H 1.759874 1.569755 0.838275 0.112 Uiso 1 1 calc R U
O12 O 1.7403(5) 1.6907(5) 0.5364(9) 0.115(4) Uani 1 1 d . .
C12 C 1.7873(6) 1.6738(6) 0.8004(10) 0.076(3) Uani 1 1 d . .
H12 H 1.819266 1.689932 0.732524 0.091 Uiso 1 1 calc R U
C13 C 1.6910(7) 1.6770(8) 0.7681(13) 0.084(4) Uani 1 1 d . .
C14 C 1.6567(8) 1.7435(8) 0.7126(11) 0.086(4) Uani 1 1 d . .
C15 C 1.7078(8) 1.8092(8) 0.7306(15) 0.089(4) Uani 1 1 d . .
C16 C 1.6181(6) 1.9846(6) 0.7858(10) 0.147(5) Uani 1 1 d . .
H16A H 1.669835 2.006718 0.763578 0.221 Uiso 1 1 calc R U
H16B H 1.596261 2.004789 0.855795 0.221 Uiso 1 1 calc R U
H16C H 1.577018 1.989163 0.724265 0.221 Uiso 1 1 calc R U
C17 C 1.7872(6) 1.6830(5) 1.0243(11) 0.087(4) Uani 1 1 d . .
H17A H 1.736206 1.707569 1.045678 0.105 Uiso 1 1 calc R U
H17B H 1.771731 1.636078 1.013527 0.105 Uiso 1 1 calc R U
C18 C 1.8521(6) 1.4897(6) 0.7080(9) 0.126(5) Uani 1 1 d . .
H18A H 1.829744 1.487085 0.630183 0.189 Uiso 1 1 calc R U
H18B H 1.811388 1.471552 0.761984 0.189 Uiso 1 1 calc R U
H18C H 1.903834 1.464176 0.712611 0.189 Uiso 1 1 calc R U
C19 C 1.9234(6) 1.5992(5) 0.6440(9) 0.112(4) Uani 1 1 d . .
H19A H 1.892837 1.598508 0.571431 0.168 Uiso 1 1 calc R U
H19B H 1.976559 1.576075 0.634602 0.168 Uiso 1 1 calc R U
H19C H 1.933839 1.644968 0.666695 0.168 Uiso 1 1 calc R U
C20 C 1.6276(5) 1.6570(5) 0.8635(8) 0.100(4) Uani 1 1 d . .
H20A H 1.572434 1.650691 0.829477 0.150 Uiso 1 1 calc R U
H20B H 1.624922 1.691889 0.921311 0.150 Uiso 1 1 calc R U
H20C H 1.645811 1.615716 0.899442 0.150 Uiso 1 1 calc R U
C21 C 1.8095(11) 1.9823(8) 0.9155(15) 0.107(6) Uani 1 1 d . .
C22 C 1.8871(6) 2.0157(5) 0.8525(10) 0.132(5) Uani 1 1 d . .
H22A H 1.886069 2.004142 0.771109 0.198 Uiso 1 1 calc R U
H22B H 1.938914 1.999735 0.886880 0.198 Uiso 1 1 calc R U
H22C H 1.883810 2.063774 0.860776 0.198 Uiso 1 1 calc R U
C23 C 1.8783(9) 1.8538(8) 1.0619(16) 0.090(5) Uani 1 1 d . .
C24 C 1.8663(12) 1.8669(9) 1.1919(17) 0.082(4) Uani 1 1 d . .
C25 C 1.8031(12) 1.8400(7) 1.258(2) 0.105(5) Uani 1 1 d . .
H25 H 1.763476 1.812393 1.221514 0.127 Uiso 1 1 calc R U
C26 C 1.7945(11) 1.8516(8) 1.377(2) 0.118(5) Uani 1 1 d . .
H26 H 1.749150 1.833613 1.418993 0.141 Uiso 1 1 calc R U
C27 C 1.8559(16) 1.8911(10) 1.4322(18) 0.142(7) Uani 1 1 d . .
H27 H 1.855153 1.897683 1.512579 0.171 Uiso 1 1 calc R U
C28 C 1.9172(13) 1.9196(10) 1.364(3) 0.154(8) Uani 1 1 d . .
H28 H 1.956910 1.947601 1.399727 0.185 Uiso 1 1 calc R U
C29 C 1.9238(11) 1.9094(9) 1.244(2) 0.119(7) Uani 1 1 d . .
H29 H 1.965919 1.930648 1.200893 0.143 Uiso 1 1 calc R U
C30 C 1.8283(9) 1.6639(6) 1.2197(14) 0.087(5) Uani 1 1 d . .
C31 C 1.8942(6) 1.6723(5) 1.3115(9) 0.112(5) Uani 1 1 d . .
H31A H 1.869800 1.694410 1.378058 0.168 Uiso 1 1 calc R U
H31B H 1.940127 1.699040 1.281454 0.168 Uiso 1 1 calc R U
H31C H 1.915345 1.628884 1.334254 0.168 Uiso 1 1 calc R U
C32 C 2.0337(9) 1.7550(7) 0.8038(14) 0.102(5) Uani 1 1 d . .
C33 C 2.0563(7) 1.7887(5) 0.6907(10) 0.151(6) Uani 1 1 d . .
H33A H 2.114374 1.803421 0.693433 0.227 Uiso 1 1 calc R U
H33B H 2.019864 1.826929 0.678864 0.227 Uiso 1 1 calc R U
H33C H 2.049067 1.757483 0.627535 0.227 Uiso 1 1 calc R U
C34 C 1.7023(9) 1.6396(9) 0.5674(15) 0.102(6) Uani 1 1 d . .
C35 C 1.6825(7) 1.5808(5) 0.4862(10) 0.127(5) Uani 1 1 d . .
H35A H 1.714363 1.585638 0.415220 0.191 Uiso 1 1 calc R U
H35B H 1.622874 1.580454 0.468630 0.191 Uiso 1 1 calc R U
H35C H 1.697855 1.539298 0.523696 0.191 Uiso 1 1 calc R U

loop_
_atom_site_aniso_label
_atom_site_aniso_U_11
_atom_site_aniso_U_22
_atom_site_aniso_U_33
_atom_site_aniso_U_23
_atom_site_aniso_U_13
_atom_site_aniso_U_12
C1 0.108(10) 0.090(10) 0.082(13) 0.012(10) -0.001(9) 0.023(8)
O1 0.083(6) 0.090(7) 0.120(9) -0.007(6) 0.016(6) -0.003(5)
C2 0.089(10) 0.095(11) 0.130(16) -0.004(12) 0.017(11) 0.017(9)
O2 0.098(6) 0.105(7) 0.077(8) -0.005(7) 0.000(7) -0.012(5)
C3 0.102(11) 0.105(13) 0.102(14) -0.037(10) -0.024(11) 0.031(11)
O3 0.103(6) 0.127(7) 0.059(7) 0.017(6) -0.009(7) -0.012(5)
C4 0.092(10) 0.074(11) 0.070(13) -0.002(9) 0.009(10) -0.017(9)
O4 0.070(6) 0.114(7) 0.095(8) 0.009(6) 0.010(6) -0.008(5)
O5 0.098(6) 0.094(7) 0.078(8) -0.007(7) -0.008(7) -0.011(5)
C5 0.072(9) 0.106(13) 0.055(12) 0.014(9) 0.004(9) 0.001(9)
C6 0.087(10) 0.082(11) 0.060(12) -0.001(9) 0.005(9) -0.003(9)
O6 0.083(5) 0.116(7) 0.178(10) 0.008(7) -0.042(6) 0.015(6)
O7 0.095(4) 0.097(5) 0.097(7) 0.002(5) 0.003(5) -0.009(5)
C7 0.062(9) 0.110(13) 0.114(16) -0.001(10) -0.006(10) 0.001(9)
C8 0.085(9) 0.119(12) 0.086(12) 0.030(10) -0.008(8) 0.008(10)
O8 0.145(9) 0.128(8) 0.153(12) -0.066(9) 0.027(8) -0.032(7)
C9 0.064(11) 0.098(12) 0.156(19) 0.017(12) -0.013(11) 0.009(9)
O9 0.087(6) 0.119(7) 0.154(11) -0.020(7) 0.017(6) -0.007(6)
C10 0.107(13) 0.102(14) 0.114(18) 0.025(13) -0.007(14) -0.005(12)
O10 0.079(6) 0.137(8) 0.133(10) 0.013(7) -0.007(6) -0.013(6)
O11 0.113(6) 0.145(7) 0.091(8) 0.030(6) 0.007(6) -0.022(6)
C11 0.081(10) 0.091(11) 0.109(13) -0.018(11) 0.035(12) -0.010(8)
O12 0.138(7) 0.120(8) 0.087(8) 0.013(7) 0.014(6) -0.021(7)
C12 0.085(9) 0.077(10) 0.065(10) -0.007(9) -0.001(8) -0.007(8)
C13 0.069(10) 0.103(12) 0.081(12) -0.007(10) -0.024(9) 0.019(10)
C14 0.074(9) 0.096(12) 0.090(12) -0.017(10) 0.003(9) 0.021(12)
C15 0.072(9) 0.098(13) 0.097(15) -0.006(12) -0.006(10) 0.014(10)
C16 0.120(9) 0.126(12) 0.196(15) -0.023(12) 0.005(10) 0.034(10)
C17 0.092(9) 0.104(10) 0.066(11) 0.024(9) -0.014(10) 0.002(8)
C18 0.149(10) 0.087(10) 0.141(13) -0.022(10) -0.021(9) 0.007(9)
C19 0.101(9) 0.125(11) 0.109(12) 0.007(9) 0.007(8) 0.031(8)
C20 0.075(7) 0.150(12) 0.074(11) 0.004(9) 0.003(8) -0.010(7)
C21 0.117(15) 0.077(13) 0.13(2) -0.020(13) -0.018(15) 0.036(11)
C22 0.097(8) 0.119(11) 0.180(16) 0.009(10) 0.010(10) -0.014(8)
C23 0.090(13) 0.102(14) 0.078(17) -0.038(12) -0.006(14) 0.027(12)
C24 0.090(11) 0.071(11) 0.085(17) 0.014(13) -0.005(15) 0.002(9)
C25 0.154(17) 0.086(11) 0.076(18) -0.017(11) 0.010(14) -0.011(11)
C26 0.156(16) 0.109(13) 0.088(18) 0.003(12) 0.015(16) -0.002(12)
C27 0.19(2) 0.146(19) 0.09(2) -0.017(15) -0.049(17) 0.036(16)
C28 0.162(18) 0.145(17) 0.16(3) -0.057(18) 0.018(18) -0.017(13)
C29 0.117(14) 0.107(14) 0.13(2) -0.031(14) -0.012(15) 0.017(12)
C30 0.132(14) 0.097(12) 0.031(11) 0.017(9) 0.021(13) 0.012(11)
C31 0.130(10) 0.152(12) 0.054(11) 0.033(10) -0.012(9) -0.008(9)
C32 0.083(12) 0.112(11) 0.112(19) 0.011(12) -0.024(12) 0.007(10)
C33 0.144(10) 0.193(15) 0.117(15) 0.060(12) 0.015(10) -0.044(9)
C34 0.103(13) 0.153(19) 0.051(15) 0.025(15) -0.007(12) 0.046(13)
C35 0.163(11) 0.093(11) 0.126(13) -0.019(10) 0.014(10) -0.004(10)

loop_
_atom_type_symbol
_atom_type_description
_atom_type_scat_dispersion_real
_atom_type_scat_dispersion_imag
_atom_type_scat_source
C C 0.0181 0.0091 'International Tables Vol C Tables 4.2.6.8 and 6.1.1.4'
H H 0.0000 0.0000 'International Tables Vol C Tables 4.2.6.8 and 6.1.1.4'
O O 0.0492 0.0322 'International Tables Vol C Tables 4.2.6.8 and 6.1.1.4'

loop_
_geom_angle_atom_site_label_1
_geom_angle_atom_site_label_2
_geom_angle_atom_site_label_3
_geom_angle
C2 C1 C15 104.7(11)
C2 C1 H1A 110.8
C15 C1 H1A 110.8
C2 C1 H1B 110.8
C15 C1 H1B 110.8
H1A C1 H1B 108.9
C21 O1 C3 114.8(12)
C3 C2 C1 103.3(10)
C3 C2 C16 115.9(12)
C1 C2 C16 110.3(13)
C3 C2 H2 109.0
C1 C2 H2 109.0
C16 C2 H2 109.0
C23 O2 C5 116.3(11)
O1 C3 C2 109.5(11)
O1 C3 C4 109.3(11)
C2 C3 C4 101.9(11)
O1 C3 H3 111.9
C2 C3 H3 111.9
C4 C3 H3 111.9
C30 O3 C17 118.8(11)
C5 C4 C3 112.4(11)
C5 C4 C15 115.7(12)
C3 C4 C15 104.0(12)
C5 C4 H4 108.1
C3 C4 H4 108.1
C15 C4 H4 108.1
C32 O4 C7 114.1(11)
C34 O5 C13 120.1(13)
O2 C5 C4 103.8(11)
O2 C5 C6 106.2(10)
C4 C5 C6 115.8(10)
O2 C5 H5 110.2
C4 C5 H5 110.2
C6 C5 H5 110.2
C17 C6 C12 112.6(11)
C17 C6 C7 109.0(11)
C12 C6 C7 108.0(10)
C17 C6 C5 108.8(10)
C12 C6 C5 115.3(12)
C7 C6 C5 102.6(10)
C15 O7 H7O 109.5
O4 C7 C6 106.3(12)
O4 C7 C8 110.4(10)
C6 C7 C8 112.1(10)
O4 C7 H7 109.3
C6 C7 H7 109.3
C8 C7 H7 109.3
C9 C8 C7 117.5(9)
C9 C8 H8A 107.9
C7 C8 H8A 107.9
C9 C8 H8B 107.9
C7 C8 H8B 107.9
H8A C8 H8B 107.2
C11 C9 C10 59.1(9)
C11 C9 C8 119.0(11)
C10 C9 C8 127.6(14)
C11 C9 H9 113.3
C10 C9 H9 113.3
C8 C9 H9 113.3
C11 C10 C9 60.0(10)
C11 C10 C18 116.9(13)
C9 C10 C18 114.4(13)
C11 C10 C19 124.7(13)
C9 C10 C19 119.3(14)
C18 C10 C19 111.9(13)
C10 C11 C9 60.9(8)
C10 C11 C12 121.3(12)
C9 C11 C12 121.1(11)
C10 C11 H11 114.4
C9 C11 H11 114.4
C12 C11 H11 114.4
C6 C12 C11 107.5(10)
C6 C12 C13 121.2(10)
C11 C12 C13 105.9(10)
C6 C12 H12 107.2
C11 C12 H12 107.2
C13 C12 H12 107.2
O5 C13 C20 103.8(11)
O5 C13 C14 103.2(10)
C20 C13 C14 106.5(10)
O5 C13 C12 106.8(10)
C20 C13 C12 116.9(10)
C14 C13 C12 117.8(12)
O6 C14 C15 120.8(14)
O6 C14 C13 119.9(14)
C15 C14 C13 118.6(12)
O7 C15 C1 110.9(12)
O7 C15 C14 109.4(11)
C1 C15 C14 113.5(11)
O7 C15 C4 109.8(11)
C1 C15 C4 105.7(12)
C14 C15 C4 107.4(12)
C2 C16 H16A 109.5
C2 C16 H16B 109.5
H16A C16 H16B 109.5
C2 C16 H16C 109.5
H16A C16 H16C 109.5
H16B C16 H16C 109.5
O3 C17 C6 111.5(10)
O3 C17 H17A 109.3
C6 C17 H17A 109.3
O3 C17 H17B 109.3
C6 C17 H17B 109.3
H17A C17 H17B 108.0
C10 C18 H18A 109.5
C10 C18 H18B 109.5
H18A C18 H18B 109.5
C10 C18 H18C 109.5
H18A C18 H18C 109.5
H18B C18 H18C 109.5
C10 C19 H19A 109.5
C10 C19 H19B 109.5
H19A C19 H19B 109.5
C10 C19 H19C 109.5
H19A C19 H19C 109.5
H19B C19 H19C 109.5
C13 C20 H20A 109.5
C13 C20 H20B 109.5
H20A C20 H20B 109.5
C13 C20 H20C 109.5
H20A C20 H20C 109.5
H20B C20 H20C 109.5
O8 C21 O1 126.5(19)
O8 C21 C22 127.9(17)
O1 C21 C22 105.6(13)
C21 C22 H22A 109.5
C21 C22 H22B 109.5
H22A C22 H22B 109.5
C21 C22 H22C 109.5
H22A C22 H22C 109.5
H22B C22 H22C 109.5
O9 C23 O2 127.6(17)
O9 C23 C24 126.1(18)
O2 C23 C24 105.8(16)
C25 C24 C29 118.6(18)
C25 C24 C23 125(2)
C29 C24 C23 117(2)
C24 C25 C26 123.6(19)
C24 C25 H25 118.2
C26 C25 H25 118.2
C25 C26 C27 118(2)
C25 C26 H26 121.1
C27 C26 H26 121.1
C28 C27 C26 118(2)
C28 C27 H27 121.1
C26 C27 H27 121.1
C27 C28 C29 124(3)
C27 C28 H28 118.1
C29 C28 H28 118.1
C24 C29 C28 118(2)
C24 C29 H29 120.9
C28 C29 H29 120.9
O11 C30 O3 120.7(15)
O11 C30 C31 123.8(15)
O3 C30 C31 115.6(13)
C30 C31 H31A 109.5
C30 C31 H31B 109.5
H31A C31 H31B 109.5
C30 C31 H31C 109.5
H31A C31 H31C 109.5
H31B C31 H31C 109.5
O10 C32 O4 123.6(15)
O10 C32 C33 126.5(15)
O4 C32 C33 109.7(13)
C32 C33 H33A 109.5
C32 C33 H33B 109.5
H33A C33 H33B 109.5
C32 C33 H33C 109.5
H33A C33 H33C 109.5
H33B C33 H33C 109.5
O12 C34 O5 124.7(19)
O12 C34 C35 123.7(17)
O5 C34 C35 111.5(16)
C34 C35 H35A 109.5
C34 C35 H35B 109.5
H35A C35 H35B 109.5
C34 C35 H35C 109.5
H35A C35 H35C 109.5
H35B C35 H35C 109.5

loop_
_geom_bond_atom_site_label_1
_geom_bond_atom_site_label_2
_geom_bond_distance
C1 C2 1.539(13)
C1 C15 1.545(13)
C1 H1A 0.9700
C1 H1B 0.9700
O1 C21 1.368(14)
O1 C3 1.464(12)
C2 C3 1.504(13)
C2 C16 1.556(13)
C2 H2 0.9800
O2 C23 1.380(14)
O2 C5 1.449(11)
C3 C4 1.542(12)
C3 H3 0.9800
O3 C30 1.313(13)
O3 C17 1.428(9)
C4 C5 1.539(13)
C4 C15 1.548(12)
C4 H4 0.9800
O4 C32 1.351(13)
O4 C7 1.461(11)
O5 C34 1.332(14)
O5 C13 1.462(12)
C5 C6 1.610(13)
C5 H5 0.9800
C6 C17 1.540(12)
C6 C12 1.552(12)
C6 C7 1.572(12)
O6 C14 1.201(11)
O7 C15 1.428(10)
O7 H7O 0.8200
C7 C8 1.574(12)
C7 H7 0.9800
C8 C9 1.509(13)
C8 H8A 0.9700
C8 H8B 0.9700
O8 C21 1.160(15)
C9 C11 1.486(15)
C9 C10 1.500(16)
C9 H9 0.9800
O9 C23 1.159(14)
C10 C11 1.473(17)
C10 C18 1.539(15)
C10 C19 1.543(13)
O10 C32 1.211(13)
O11 C30 1.223(12)
C11 C12 1.556(12)
C11 H11 0.9800
O12 C34 1.229(16)
C12 C13 1.561(11)
C12 H12 0.9800
C13 C20 1.533(12)
C13 C14 1.561(15)
C14 C15 1.546(16)
C16 H16A 0.9600
C16 H16B 0.9600
C16 H16C 0.9600
C17 H17A 0.9700
C17 H17B 0.9700
C18 H18A 0.9600
C18 H18B 0.9600
C18 H18C 0.9600
C19 H19A 0.9600
C19 H19B 0.9600
C19 H19C 0.9600
C20 H20A 0.9600
C20 H20B 0.9600
C20 H20C 0.9600
C21 C22 1.565(17)
C22 H22A 0.9600
C22 H22B 0.9600
C22 H22C 0.9600
C23 C24 1.522(17)
C24 C25 1.359(15)
C24 C29 1.375(17)
C25 C26 1.392(15)
C25 H25 0.9300
C26 C27 1.394(17)
C26 H26 0.9300
C27 C28 1.365(18)
C27 H27 0.9300
C28 C29 1.390(17)
C28 H28 0.9300
C29 H29 0.9300
C30 C31 1.487(14)
C31 H31A 0.9600
C31 H31B 0.9600
C31 H31C 0.9600
C32 C33 1.501(15)
C33 H33A 0.9600
C33 H33B 0.9600
C33 H33C 0.9600
C34 C35 1.524(17)
C35 H35A 0.9600
C35 H35B 0.9600
C35 H35C 0.9600

loop_
_geom_hbond_atom_site_label_D
_geom_hbond_atom_site_label_H
_geom_hbond_atom_site_label_A
_geom_hbond_distance_DH
_geom_hbond_distance_HA
_geom_hbond_distance_DA
_geom_hbond_angle_DHA
_geom_hbond_site_symmetry_A
C5 H5 O4 0.98 2.29 2.793(14) 110.6 .
O7 H7O O12 0.82 2.26 2.827(12) 127.1 .
C12 H12 O7 0.98 2.43 2.981(12) 115.4 .
C12 H12 O12 0.98 2.57 3.131(15) 116.6 .
C31 H31B O6 0.96 2.62 3.456(12) 145.3 3_587
C35 H35A O11 0.96 2.39 3.302(14) 157.4 1_554

loop_
_geom_torsion_atom_site_label_1
_geom_torsion_atom_site_label_2
_geom_torsion_atom_site_label_3
_geom_torsion_atom_site_label_4
_geom_torsion
C15 C1 C2 C3 34.1(12)
C15 C1 C2 C16 158.6(9)
C21 O1 C3 C2 108.4(13)
C21 O1 C3 C4 -140.8(12)
C1 C2 C3 O1 70.2(12)
C16 C2 C3 O1 -50.5(16)
C1 C2 C3 C4 -45.4(13)
C16 C2 C3 C4 -166.1(11)
O1 C3 C4 C5 49.4(15)
C2 C3 C4 C5 165.2(10)
O1 C3 C4 C15 -76.5(12)
C2 C3 C4 C15 39.3(13)
C23 O2 C5 C4 -122.4(10)
C23 O2 C5 C6 115.1(10)
C3 C4 C5 O2 53.7(13)
C15 C4 C5 O2 173.0(11)
C3 C4 C5 C6 169.7(12)
C15 C4 C5 C6 -71.0(14)
O2 C5 C6 C17 28.4(13)
C4 C5 C6 C17 -86.3(13)
O2 C5 C6 C12 155.9(9)
C4 C5 C6 C12 41.3(15)
O2 C5 C6 C7 -87.0(12)
C4 C5 C6 C7 158.3(11)
C32 O4 C7 C6 156.8(10)
C32 O4 C7 C8 -81.4(12)
C17 C6 C7 O4 -177.1(9)
C12 C6 C7 O4 60.3(13)
C5 C6 C7 O4 -61.9(13)
C17 C6 C7 C8 62.2(14)
C12 C6 C7 C8 -60.4(15)
C5 C6 C7 C8 177.4(11)
O4 C7 C8 C9 -90.1(13)
C6 C7 C8 C9 28.2(16)
C7 C8 C9 C11 -2(2)
C7 C8 C9 C10 70(2)
C8 C9 C10 C11 -104.6(16)
C11 C9 C10 C18 -108.2(15)
C8 C9 C10 C18 147.2(11)
C11 C9 C10 C19 115.4(16)
C8 C9 C10 C19 11(3)
C18 C10 C11 C9 104.0(16)
C19 C10 C11 C9 -106.8(19)
C9 C10 C11 C12 110.7(14)
C18 C10 C11 C12 -145.3(11)
C19 C10 C11 C12 4(3)
C8 C9 C11 C10 118.8(18)
C10 C9 C11 C12 -111.0(15)
C8 C9 C11 C12 8(2)
C17 C6 C12 C11 -56.4(12)
C7 C6 C12 C11 63.9(13)
C5 C6 C12 C11 178.0(9)
C17 C6 C12 C13 65.3(14)
C7 C6 C12 C13 -174.4(11)
C5 C6 C12 C13 -60.4(16)
C10 C11 C12 C6 -112.0(16)
C9 C11 C12 C6 -39.3(18)
C10 C11 C12 C13 117.3(15)
C9 C11 C12 C13 -170.1(15)
C34 O5 C13 C20 160.2(10)
C34 O5 C13 C14 49.1(14)
C34 O5 C13 C12 -75.7(14)
C6 C12 C13 O5 -169.7(11)
C11 C12 C13 O5 -47.3(13)
C6 C12 C13 C20 -54.0(17)
C11 C12 C13 C20 68.4(14)
C6 C12 C13 C14 74.9(15)
C11 C12 C13 C14 -162.7(11)
O5 C13 C14 O6 51.4(14)
C20 C13 C14 O6 -57.6(15)
C12 C13 C14 O6 168.8(12)
O5 C13 C14 C15 -138.2(11)
C20 C13 C14 C15 112.8(11)
C12 C13 C14 C15 -20.8(17)
C2 C1 C15 O7 -128.3(12)
C2 C1 C15 C14 108.1(12)
C2 C1 C15 C4 -9.4(13)
O6 C14 C15 O7 -122.9(13)
C13 C14 C15 O7 66.8(15)
O6 C14 C15 C1 1.5(18)
C13 C14 C15 C1 -168.8(12)
O6 C14 C15 C4 118.0(13)
C13 C14 C15 C4 -52.3(14)
C5 C4 C15 O7 -22.2(16)
C3 C4 C15 O7 101.6(12)
C5 C4 C15 C1 -141.9(9)
C3 C4 C15 C1 -18.1(13)
C5 C4 C15 C14 96.6(11)
C3 C4 C15 C14 -139.6(11)
C30 O3 C17 C6 -177.6(10)
C12 C6 C17 O3 147.6(9)
C7 C6 C17 O3 27.9(14)
C5 C6 C17 O3 -83.3(12)
C3 O1 C21 O8 4(2)
C3 O1 C21 C22 -177.6(9)
C5 O2 C23 O9 -7(2)
C5 O2 C23 C24 -178.5(10)
O9 C23 C24 C25 -169.9(16)
O2 C23 C24 C25 2.2(16)
O9 C23 C24 C29 11(2)
O2 C23 C24 C29 -177.3(10)
C29 C24 C25 C26 -2(2)
C23 C24 C25 C26 178.6(13)
C24 C25 C26 C27 -2(2)
C25 C26 C27 C28 4(2)
C26 C27 C28 C29 -3(3)
C25 C24 C29 C28 4(2)
C23 C24 C29 C28 -176.8(14)
C27 C28 C29 C24 -1(3)
C17 O3 C30 O11 1.2(18)
C17 O3 C30 C31 -179.0(10)
C7 O4 C32 O10 7(2)
C7 O4 C32 C33 -177.2(10)
C13 O5 C34 O12 3(2)
C13 O5 C34 C35 179.4(9)
